data_1516294
loop_
_publ_author_name
'Lock, Nina'
'Wu, Yue'
'Christensen, Mogens'
'Cameron, Lisa J.'
'Peterson, Vanessa K.'
'Bridgeman, Adam J.'
'Kepert, Cameron J.'
'Iversen, Bo B.'

_publ_section_title
;
 Elucidating Negative Thermal Expansion in MOF-5
;
_journal_issue 39
_journal_name_full 'The Journal of Physical Chemistry C'
_journal_page_first 16181
_journal_paper_doi 10.1021/jp103212z
_journal_volume 114
_journal_year 2010
_chemical_compound_source 'synthesis as described'
_chemical_formula_moiety 'C24 H12 O13 Zn4'
_chemical_formula_sum 'C24 H12 O13 Zn4'
_chemical_formula_weight 769.90
_chemical_name_systematic
;
 ?
;
_space_group_IT_number 225
_symmetry_cell_setting cubic
_symmetry_Int_Tables_number 225
_symmetry_space_group_name_Hall '-F 4 2 3'
_symmetry_space_group_name_H-M 'F m -3 m'
_atom_sites_solution_hydrogens geom
_atom_sites_solution_primary direct
_atom_sites_solution_secondary difmap
_audit_creation_date 2010-07-01T10:28:01-00:00
_audit_creation_method 'WinGX routine CIF_UPDATE'
_cell_angle_alpha 90
_cell_angle_beta 90
_cell_angle_gamma 90
_cell_formula_units_Z 8
_cell_length_a 25.8643(4)
_cell_length_b 25.8643(4)
_cell_length_c 25.8643(4)
_cell_measurement_reflns_used 4572
_cell_measurement_temperature 160(2)
_cell_measurement_theta_max 31.6
_cell_measurement_theta_min 2.61
_cell_measurement_wavelength 0.71073
_cell_volume 17302.2(5)
_computing_cell_refinement SAINT
_computing_data_collection 'APEX II'
_computing_data_reduction SAINT
_computing_molecular_graphics 'Ortep-3 for Windows (Farrugia, 1997)'
_computing_publication_material 'WinGX publication routines (Farrugia, 1999)'
_computing_structure_refinement 'SHELXL-97 (Sheldrick, 2008)'
_computing_structure_solution SHELXS
_diffrn_ambient_temperature 160(2)
_diffrn_detector_area_resol_mean 12.00
_diffrn_detector_type 'APEX2 charged-coupled device'
_diffrn_measured_fraction_theta_full 0.998
_diffrn_measured_fraction_theta_max 0.957
_diffrn_measurement_device_type 'Bruker X8 APEX-II diffractometer'
_diffrn_measurement_method
;
            Narrow slices collected using \f- and \w-scans
;
_diffrn_radiation_monochromator graphite
_diffrn_radiation_probe x-ray
_diffrn_radiation_type MoK\a
_diffrn_radiation_wavelength 0.71073
_diffrn_reflns_av_R_equivalents 0.0499
_diffrn_reflns_av_unetI/netI 0.0304
_diffrn_reflns_limit_h_max 10
_diffrn_reflns_limit_h_min -39
_diffrn_reflns_limit_k_max 40
_diffrn_reflns_limit_k_min -24
_diffrn_reflns_limit_l_max 34
_diffrn_reflns_limit_l_min -18
_diffrn_reflns_number 19185
_diffrn_reflns_theta_full 30
_diffrn_reflns_theta_max 33.34
_diffrn_reflns_theta_min 1.36
_diffrn_source 'rotating anode'
_diffrn_standards_number 0
_exptl_absorpt_coefficient_mu 1.116
_exptl_absorpt_correction_T_max 0.85
_exptl_absorpt_correction_T_min 0.69
_exptl_absorpt_correction_type multi-scan
_exptl_absorpt_process_details
;
SADABS (Sheldrick, 2004)
;
_exptl_crystal_colour colourless
_exptl_crystal_density_diffrn 0.591
_exptl_crystal_density_method 'not measured'
_exptl_crystal_description cube
_exptl_crystal_F_000 3040
_exptl_crystal_size_max 0.260
_exptl_crystal_size_mid 0.186
_exptl_crystal_size_min 0.150
_refine_diff_density_max 0.955
_refine_diff_density_min -0.274
_refine_diff_density_rms 0.077
_refine_ls_extinction_method none
_refine_ls_goodness_of_fit_ref 1.064
_refine_ls_hydrogen_treatment constr
_refine_ls_matrix_type full
_refine_ls_number_parameters 26
_refine_ls_number_reflns 1641
_refine_ls_number_restraints 0
_refine_ls_restrained_S_all 1.064
_refine_ls_R_factor_all 0.0686
_refine_ls_R_factor_gt 0.033
_refine_ls_shift/su_max 0.025
_refine_ls_shift/su_mean 0.006
_refine_ls_structure_factor_coef Fsqd
_refine_ls_weighting_details 'calc w=1/[\s^2^(Fo^2^)+(0.1000P)^2^+0.0000P] where P=(Fo^2^+2Fc^2^)/3'
_refine_ls_weighting_scheme calc
_refine_ls_wR_factor_gt 0.1104
_refine_ls_wR_factor_ref 0.1539
_reflns_number_gt 1102
_reflns_number_total 1641
_reflns_threshold_expression >2\s(I)
_cod_data_source_file MOF5_160K.cif
_cod_data_source_block mof52vt_160
_cod_database_code 1516294

loop_
_symmetry_equiv_pos_as_xyz
'x, y, z'
'-x, -y, z'
'-x, y, -z'
'x, -y, -z'
'z, x, y'
'z, -x, -y'
'-z, -x, y'
'-z, x, -y'
'y, z, x'
'-y, z, -x'
'y, -z, -x'
'-y, -z, x'
'y, x, -z'
'-y, -x, -z'
'y, -x, z'
'-y, x, z'
'x, z, -y'
'-x, z, y'
'-x, -z, -y'
'x, -z, y'
'z, y, -x'
'z, -y, x'
'-z, y, x'
'-z, -y, -x'
'x, y+1/2, z+1/2'
'-x, -y+1/2, z+1/2'
'-x, y+1/2, -z+1/2'
'x, -y+1/2, -z+1/2'
'z, x+1/2, y+1/2'
'z, -x+1/2, -y+1/2'
'-z, -x+1/2, y+1/2'
'-z, x+1/2, -y+1/2'
'y, z+1/2, x+1/2'
'-y, z+1/2, -x+1/2'
'y, -z+1/2, -x+1/2'
'-y, -z+1/2, x+1/2'
'y, x+1/2, -z+1/2'
'-y, -x+1/2, -z+1/2'
'y, -x+1/2, z+1/2'
'-y, x+1/2, z+1/2'
'x, z+1/2, -y+1/2'
'-x, z+1/2, y+1/2'
'-x, -z+1/2, -y+1/2'
'x, -z+1/2, y+1/2'
'z, y+1/2, -x+1/2'
'z, -y+1/2, x+1/2'
'-z, y+1/2, x+1/2'
'-z, -y+1/2, -x+1/2'
'x+1/2, y, z+1/2'
'-x+1/2, -y, z+1/2'
'-x+1/2, y, -z+1/2'
'x+1/2, -y, -z+1/2'
'z+1/2, x, y+1/2'
'z+1/2, -x, -y+1/2'
'-z+1/2, -x, y+1/2'
'-z+1/2, x, -y+1/2'
'y+1/2, z, x+1/2'
'-y+1/2, z, -x+1/2'
'y+1/2, -z, -x+1/2'
'-y+1/2, -z, x+1/2'
'y+1/2, x, -z+1/2'
'-y+1/2, -x, -z+1/2'
'y+1/2, -x, z+1/2'
'-y+1/2, x, z+1/2'
'x+1/2, z, -y+1/2'
'-x+1/2, z, y+1/2'
'-x+1/2, -z, -y+1/2'
'x+1/2, -z, y+1/2'
'z+1/2, y, -x+1/2'
'z+1/2, -y, x+1/2'
'-z+1/2, y, x+1/2'
'-z+1/2, -y, -x+1/2'
'x+1/2, y+1/2, z'
'-x+1/2, -y+1/2, z'
'-x+1/2, y+1/2, -z'
'x+1/2, -y+1/2, -z'
'z+1/2, x+1/2, y'
'z+1/2, -x+1/2, -y'
'-z+1/2, -x+1/2, y'
'-z+1/2, x+1/2, -y'
'y+1/2, z+1/2, x'
'-y+1/2, z+1/2, -x'
'y+1/2, -z+1/2, -x'
'-y+1/2, -z+1/2, x'
'y+1/2, x+1/2, -z'
'-y+1/2, -x+1/2, -z'
'y+1/2, -x+1/2, z'
'-y+1/2, x+1/2, z'
'x+1/2, z+1/2, -y'
'-x+1/2, z+1/2, y'
'-x+1/2, -z+1/2, -y'
'x+1/2, -z+1/2, y'
'z+1/2, y+1/2, -x'
'z+1/2, -y+1/2, x'
'-z+1/2, y+1/2, x'
'-z+1/2, -y+1/2, -x'
'-x, -y, -z'
'x, y, -z'
'x, -y, z'
'-x, y, z'
'-z, -x, -y'
'-z, x, y'
'z, x, -y'
'z, -x, y'
'-y, -z, -x'
'y, -z, x'
'-y, z, x'
'y, z, -x'
'-y, -x, z'
'y, x, z'
'-y, x, -z'
'y, -x, -z'
'-x, -z, y'
'x, -z, -y'
'x, z, y'
'-x, z, -y'
'-z, -y, x'
'-z, y, -x'
'z, -y, -x'
'z, y, x'
'-x, -y+1/2, -z+1/2'
'x, y+1/2, -z+1/2'
'x, -y+1/2, z+1/2'
'-x, y+1/2, z+1/2'
'-z, -x+1/2, -y+1/2'
'-z, x+1/2, y+1/2'
'z, x+1/2, -y+1/2'
'z, -x+1/2, y+1/2'
'-y, -z+1/2, -x+1/2'
'y, -z+1/2, x+1/2'
'-y, z+1/2, x+1/2'
'y, z+1/2, -x+1/2'
'-y, -x+1/2, z+1/2'
'y, x+1/2, z+1/2'
'-y, x+1/2, -z+1/2'
'y, -x+1/2, -z+1/2'
'-x, -z+1/2, y+1/2'
'x, -z+1/2, -y+1/2'
'x, z+1/2, y+1/2'
'-x, z+1/2, -y+1/2'
'-z, -y+1/2, x+1/2'
'-z, y+1/2, -x+1/2'
'z, -y+1/2, -x+1/2'
'z, y+1/2, x+1/2'
'-x+1/2, -y, -z+1/2'
'x+1/2, y, -z+1/2'
'x+1/2, -y, z+1/2'
'-x+1/2, y, z+1/2'
'-z+1/2, -x, -y+1/2'
'-z+1/2, x, y+1/2'
'z+1/2, x, -y+1/2'
'z+1/2, -x, y+1/2'
'-y+1/2, -z, -x+1/2'
'y+1/2, -z, x+1/2'
'-y+1/2, z, x+1/2'
'y+1/2, z, -x+1/2'
'-y+1/2, -x, z+1/2'
'y+1/2, x, z+1/2'
'-y+1/2, x, -z+1/2'
'y+1/2, -x, -z+1/2'
'-x+1/2, -z, y+1/2'
'x+1/2, -z, -y+1/2'
'x+1/2, z, y+1/2'
'-x+1/2, z, -y+1/2'
'-z+1/2, -y, x+1/2'
'-z+1/2, y, -x+1/2'
'z+1/2, -y, -x+1/2'
'z+1/2, y, x+1/2'
'-x+1/2, -y+1/2, -z'
'x+1/2, y+1/2, -z'
'x+1/2, -y+1/2, z'
'-x+1/2, y+1/2, z'
'-z+1/2, -x+1/2, -y'
'-z+1/2, x+1/2, y'
'z+1/2, x+1/2, -y'
'z+1/2, -x+1/2, y'
'-y+1/2, -z+1/2, -x'
'y+1/2, -z+1/2, x'
'-y+1/2, z+1/2, x'
'y+1/2, z+1/2, -x'
'-y+1/2, -x+1/2, z'
'y+1/2, x+1/2, z'
'-y+1/2, x+1/2, -z'
'y+1/2, -x+1/2, -z'
'-x+1/2, -z+1/2, y'
'x+1/2, -z+1/2, -y'
'x+1/2, z+1/2, y'
'-x+1/2, z+1/2, -y'
'-z+1/2, -y+1/2, x'
'-z+1/2, y+1/2, -x'
'z+1/2, -y+1/2, -x'
'z+1/2, y+1/2, x'

loop_
_atom_site_label
_atom_site_type_symbol
_atom_site_fract_x
_atom_site_fract_y
_atom_site_fract_z
_atom_site_U_iso_or_equiv
_atom_site_adp_type
_atom_site_occupancy
_atom_site_symmetry_multiplicity
_atom_site_calc_flag
_atom_site_refinement_flags
Zn1 Zn 0.206555(10) 0.293445(10) 0.206555(10) 0.01459(17) Uani 1 6 d S
O1 O 0.25 0.25 0.25 0.0151(10) Uani 1 24 d S
O2 O 0.21953(6) 0.28047(6) 0.13380(7) 0.0315(5) Uani 1 2 d S
C1 C 0.25 0.25 0.11151(12) 0.0246(7) Uani 1 4 d S
C2 C 0.25 0.25 0.05376(12) 0.0273(8) Uani 1 4 d S
C3 C 0.21744(8) 0.28256(8) 0.02686(11) 0.0423(8) Uani 1 2 d S
H3 H 0.1949 0.3051 0.0451 0.055 Uiso 1 2 calc SR

loop_
_atom_site_aniso_label
_atom_site_aniso_U_11
_atom_site_aniso_U_22
_atom_site_aniso_U_33
_atom_site_aniso_U_23
_atom_site_aniso_U_13
_atom_site_aniso_U_12
Zn1 0.01459(17) 0.01459(17) 0.01459(17) 0.00008(8) -0.00008(8) 0.00008(8)
O1 0.0151(10) 0.0151(10) 0.0151(10) 0 0 0
O2 0.0395(7) 0.0395(7) 0.0155(8) -0.0009(5) 0.0009(5) 0.0135(9)
C1 0.0294(10) 0.0294(10) 0.0149(14) 0 0 0.0011(14)
C2 0.0349(12) 0.0349(12) 0.0121(13) 0 0 0.0074(15)
C3 0.0558(13) 0.0558(13) 0.0153(11) -0.0026(7) 0.0026(7) 0.0329(16)

loop_
_atom_type_symbol
_atom_type_description
_atom_type_scat_dispersion_real
_atom_type_scat_dispersion_imag
_atom_type_scat_source
C C 0.0033 0.0016 'International Tables Vol C Tables 4.2.6.8 and 6.1.1.4'
H H 0 0 'International Tables Vol C Tables 4.2.6.8 and 6.1.1.4'
O O 0.0106 0.006 'International Tables Vol C Tables 4.2.6.8 and 6.1.1.4'
Zn Zn 0.2839 1.4301 'International Tables Vol C Tables 4.2.6.8 and 6.1.1.4'

loop_
_geom_angle_atom_site_label_1
_geom_angle_atom_site_label_2
_geom_angle_atom_site_label_3
_geom_angle
_geom_angle_site_symmetry_1
_geom_angle_site_symmetry_3
O2 Zn1 O2 107.78(7) 84 30
O2 Zn1 O2 107.78(7) 84 .
O2 Zn1 O2 107.78(7) 30 .
O2 Zn1 O1 111.11(6) 84 .
O2 Zn1 O1 111.11(6) 30 .
O2 Zn1 O1 111.11(6) . .
Zn1 O1 Zn1 109.5 28 .
Zn1 O1 Zn1 109.5 28 9
Zn1 O1 Zn1 109.5 . 9
Zn1 O1 Zn1 109.5 28 51
Zn1 O1 Zn1 109.5 . 51
Zn1 O1 Zn1 109.5 9 51
C1 O2 Zn1 131.50(19) . .
O2 C1 O2 125.3(3) . 74
O2 C1 C2 117.35(15) . .
O2 C1 C2 117.35(15) 74 .
C3 C2 C3 119.4(3) . 74
C3 C2 C1 120.29(16) . .
C3 C2 C1 120.29(16) 74 .
C3 C3 C2 120.29(16) 98 .
C3 C3 H3 119.9 98 .
C2 C3 H3 119.9 . .

loop_
_geom_bond_atom_site_label_1
_geom_bond_atom_site_label_2
_geom_bond_distance
_geom_bond_site_symmetry_2
Zn1 O2 1.9406(18) 84
Zn1 O2 1.9406(18) 30
Zn1 O2 1.9406(18) .
Zn1 O1 1.9463(4) .
O1 Zn1 1.9463(4) 28
O1 Zn1 1.9463(4) 9
O1 Zn1 1.9463(4) 51
O2 C1 1.255(2) .
C1 O2 1.255(2) 74
C1 C2 1.494(4) .
C2 C3 1.379(3) .
C2 C3 1.379(3) 74
C3 C3 1.389(5) 98
C3 H3 0.95 .

loop_
_geom_torsion_atom_site_label_1
_geom_torsion_atom_site_label_2
_geom_torsion_atom_site_label_3
_geom_torsion_atom_site_label_4
_geom_torsion
_geom_torsion_site_symmetry_1
_geom_torsion_site_symmetry_4
O2 Zn1 O1 Zn1 120 84 28
O2 Zn1 O1 Zn1 0 30 28
O2 Zn1 O1 Zn1 -120 . 28
O2 Zn1 O1 Zn1 -120 84 9
O2 Zn1 O1 Zn1 120 30 9
O2 Zn1 O1 Zn1 0 . 9
O2 Zn1 O1 Zn1 0 84 51
O2 Zn1 O1 Zn1 -120 30 51
O2 Zn1 O1 Zn1 120 . 51
O2 Zn1 O2 C1 121.96(7) 84 .
O2 Zn1 O2 C1 -121.96(7) 30 .
O1 Zn1 O2 C1 0 . .
Zn1 O2 C1 O2 0 . 74
Zn1 O2 C1 C2 180 . .
O2 C1 C2 C3 0 . .
O2 C1 C2 C3 180 74 .
O2 C1 C2 C3 180 . 74
O2 C1 C2 C3 0 74 74
C3 C2 C3 C3 0 74 98
C1 C2 C3 C3 180 . 98
